data_7014266
loop_
_publ_author_name
'Talukder, Pritha'
'Datta, Amitabha'
'Mitra, Samiran'
'Rosair, Georgina'
'El Fallah, M. Salah'
'Ribas, Joan'

_publ_section_title
;
 End-to-end single cyanato and thiocyanato bridged Cu(II) polymers with
 a new tridentate Schiff base ligand: crystal structure and magnetic
 properties.
;
_journal_issue 24
_journal_name_full 'Dalton transactions (Cambridge, England : 2003)'
_journal_page_first 4161
_journal_page_last 4167
_journal_paper_doi 10.1039/b413084g
_journal_year 2004
_chemical_formula_moiety 'C14 H19 Cu N5 O'
_chemical_formula_sum 'C14 H19 Cu N5 O'
_chemical_formula_weight 336.88
_chemical_name_systematic
;
?
;
_space_group_IT_number 14
_symmetry_cell_setting monoclinic
_symmetry_space_group_name_Hall '-P 2ybc'
_symmetry_space_group_name_H-M 'P 1 21/c 1'
_atom_sites_solution_hydrogens geom
_atom_sites_solution_primary direct
_atom_sites_solution_secondary difmap
_audit_creation_method SHELXL-97
_cell_angle_alpha 90.00
_cell_angle_beta 93.012(6)
_cell_angle_gamma 90.00
_cell_formula_units_Z 8
_cell_length_a 19.392(3)
_cell_length_b 11.762(2)
_cell_length_c 13.203(2)
_cell_measurement_reflns_used 4594
_cell_measurement_temperature 100(2)
_cell_measurement_theta_max 27.169
_cell_measurement_theta_min 2.515
_cell_volume 3007.3(8)
_computing_cell_refinement 'BrukerNonius Apex2'
_computing_data_collection 'BrukerNonius Apex2'
_computing_data_reduction 'BrukerNonius Apex2'
_computing_molecular_graphics 'Bruker SHELXTL'
_computing_publication_material 'Bruker SHELXTL'
_computing_structure_refinement 'SHELXL-97 (Sheldrick, 1997)'
_computing_structure_solution 'SHELXS-97 (Sheldrick, 1990)'
_diffrn_ambient_temperature 100(2)
_diffrn_measured_fraction_theta_full 0.991
_diffrn_measured_fraction_theta_max 0.972
_diffrn_measurement_device_type 'BrukerNonius X8Apex'
_diffrn_measurement_method '\w and \f scans'
_diffrn_radiation_monochromator graphite
_diffrn_radiation_source 'fine-focus sealed tube'
_diffrn_radiation_type MoK\a
_diffrn_radiation_wavelength 0.71073
_diffrn_reflns_av_R_equivalents 0.0576
_diffrn_reflns_av_sigmaI/netI 0.0775
_diffrn_reflns_limit_h_max 26
_diffrn_reflns_limit_h_min -12
_diffrn_reflns_limit_k_max 16
_diffrn_reflns_limit_k_min -15
_diffrn_reflns_limit_l_max 18
_diffrn_reflns_limit_l_min -18
_diffrn_reflns_number 24667
_diffrn_reflns_theta_full 25.00
_diffrn_reflns_theta_max 29.73
_diffrn_reflns_theta_min 2.03
_diffrn_standards_decay_% 0
_diffrn_standards_interval_count 0
_diffrn_standards_interval_time 0
_diffrn_standards_number 0
_exptl_absorpt_coefficient_mu 1.459
_exptl_absorpt_correction_T_max 0.768
_exptl_absorpt_correction_T_min 0.446
_exptl_absorpt_correction_type multi-scan
_exptl_absorpt_process_details 'Bruker SADABS'
_exptl_crystal_colour blue
_exptl_crystal_density_diffrn 1.488
_exptl_crystal_density_method 'not measured'
_exptl_crystal_description block
_exptl_crystal_F_000 1400
_exptl_crystal_size_max 0.35
_exptl_crystal_size_mid 0.30
_exptl_crystal_size_min 0.18
_refine_diff_density_max 2.313
_refine_diff_density_min -1.817
_refine_diff_density_rms 0.208
_refine_ls_extinction_method none
_refine_ls_goodness_of_fit_ref 1.660
_refine_ls_hydrogen_treatment mixed
_refine_ls_matrix_type full
_refine_ls_number_parameters 385
_refine_ls_number_reflns 8340
_refine_ls_number_restraints 0
_refine_ls_restrained_S_all 1.660
_refine_ls_R_factor_all 0.1478
_refine_ls_R_factor_gt 0.1221
_refine_ls_shift/su_max 0.000
_refine_ls_shift/su_mean 0.000
_refine_ls_structure_factor_coef Fsqd
_refine_ls_weighting_details 'calc w=1/[\s^2^(Fo^2^)+(0.0715P)^2^+20.5547P] where P=(Fo^2^+2Fc^2^)/3'
_refine_ls_weighting_scheme calc
_refine_ls_wR_factor_gt 0.3080
_refine_ls_wR_factor_ref 0.3149
_reflns_number_gt 6167
_reflns_number_total 8340
_reflns_threshold_expression >2sigma(I)
_cod_data_source_file b413084g.txt
_cod_data_source_block sm55a
_cod_depositor_comments
;
The following automatic conversions were performed:
'_symmetry_cell_setting' value 'Monoclinic' changed to 'monoclinic'
according to '/home/saulius/struct/CIF-dictionaries/cif_core.dic'
dictionary named 'cif_core.dic' version 2.4.1 from 2010-06-29.

Automatic conversion script
Id: cif_fix_enum 1527 2010-12-29 10:47:43Z saulius 
;
_cod_original_cell_volume 3007.4(8)
_cod_original_sg_symbol_H-M P2(1)/c
_cod_database_code 7014266

loop_
_symmetry_equiv_pos_as_xyz
'x, y, z'
'-x, y+1/2, -z+1/2'
'-x, -y, -z'
'x, -y-1/2, z-1/2'

loop_
_atom_site_label
_atom_site_type_symbol
_atom_site_fract_x
_atom_site_fract_y
_atom_site_fract_z
_atom_site_U_iso_or_equiv
_atom_site_adp_type
_atom_site_occupancy
_atom_site_symmetry_multiplicity
_atom_site_calc_flag
_atom_site_refinement_flags
_atom_site_disorder_assembly
_atom_site_disorder_group
Cu1 Cu 0.23342(6) 0.47756(9) 0.22505(8) 0.0215(3) Uani 1 1 d . . .
O1 O 0.1713(3) 0.3909(5) 0.1383(4) 0.0239(12) Uani 1 1 d . . .
N1 N 0.3126(4) 0.3907(8) 0.1745(7) 0.0361(19) Uani 1 1 d . . .
N2 N 0.3005(4) 0.3080(7) 0.1244(6) 0.0274(16) Uani 1 1 d . . .
N3 N 0.2933(4) 0.2273(7) 0.0748(7) 0.0336(18) Uani 1 1 d . . .
C2 C 0.1058(5) 0.4047(6) 0.1275(6) 0.0198(16) Uani 1 1 d . . .
C3 C 0.0675(4) 0.4812(7) 0.1819(6) 0.0229(16) Uani 1 1 d . . .
H3 H 0.0197 0.4873 0.1632 0.027 Uiso 1 1 calc R . .
C4 C 0.0936(5) 0.5513(7) 0.2630(6) 0.0211(16) Uani 1 1 d . . .
N5 N 0.1594(4) 0.5561(6) 0.2915(5) 0.0190(13) Uani 1 1 d . . .
C6 C 0.1838(5) 0.6231(8) 0.3821(6) 0.029(2) Uani 1 1 d . . .
H6A H 0.1559 0.6933 0.3867 0.035 Uiso 1 1 calc R . .
H6B H 0.1782 0.5779 0.4444 0.035 Uiso 1 1 calc R . .
C7 C 0.2574(6) 0.6530(7) 0.3733(7) 0.031(2) Uani 1 1 d . . .
H7A H 0.2776 0.6753 0.4408 0.038 Uiso 1 1 calc R . .
H7B H 0.2609 0.7188 0.3272 0.038 Uiso 1 1 calc R . .
N8 N 0.2983(4) 0.5534(6) 0.3327(5) 0.0213(14) Uani 1 1 d . . .
C9 C 0.3643(5) 0.5946(9) 0.2979(8) 0.036(2) Uani 1 1 d . . .
H9A H 0.3920 0.6260 0.3555 0.055 Uiso 1 1 calc R . .
H9B H 0.3558 0.6539 0.2466 0.055 Uiso 1 1 calc R . .
H9C H 0.3894 0.5314 0.2683 0.055 Uiso 1 1 calc R . .
C10 C 0.3102(6) 0.4659(8) 0.4136(7) 0.035(2) Uani 1 1 d . . .
H10A H 0.3399 0.4055 0.3890 0.052 Uiso 1 1 calc R . .
H10B H 0.2658 0.4333 0.4310 0.052 Uiso 1 1 calc R . .
H10C H 0.3326 0.5013 0.4739 0.052 Uiso 1 1 calc R . .
C11 C 0.0418(5) 0.6224(8) 0.3167(8) 0.033(2) Uani 1 1 d . . .
H11A H 0.0400 0.5968 0.3872 0.050 Uiso 1 1 calc R . .
H11B H -0.0039 0.6140 0.2823 0.050 Uiso 1 1 calc R . .
H11C H 0.0558 0.7024 0.3156 0.050 Uiso 1 1 calc R . .
C12 C 0.0705(4) 0.3279(6) 0.0499(5) 0.0189(15) Uani 1 1 d . . .
C13 C 0.1080(5) 0.2363(7) 0.0125(6) 0.0248(17) Uani 1 1 d . . .
H13 H 0.1545 0.2241 0.0360 0.030 Uiso 1 1 calc R . .
C14 C 0.0766(5) 0.1634(8) -0.0593(6) 0.0289(19) Uani 1 1 d . . .
H14 H 0.1024 0.1020 -0.0849 0.035 Uiso 1 1 calc R . .
C15 C 0.0088(5) 0.1785(8) -0.0939(7) 0.031(2) Uani 1 1 d . . .
H15 H -0.0118 0.1280 -0.1428 0.037 Uiso 1 1 calc R . .
C16 C -0.0285(5) 0.2668(7) -0.0573(7) 0.0260(18) Uani 1 1 d . . .
H16 H -0.0754 0.2768 -0.0802 0.031 Uiso 1 1 calc R . .
C17 C 0.0018(5) 0.3427(7) 0.0139(6) 0.0225(17) Uani 1 1 d . . .
H17 H -0.0243 0.4045 0.0378 0.027 Uiso 1 1 calc R . .
Cu1A Cu 0.26971(5) 0.93571(8) 0.22443(7) 0.0185(2) Uani 1 1 d . . .
O1A O 0.3341(3) 0.8538(5) 0.1475(5) 0.0246(13) Uani 1 1 d . . .
N1A N 0.1948(4) 0.8351(6) 0.1694(5) 0.0258(15) Uani 1 1 d . . .
C2A C 0.3973(4) 0.8809(6) 0.1344(5) 0.0179(15) Uani 1 1 d . . .
N2A N 0.2098(4) 0.7473(6) 0.1281(5) 0.0246(15) Uani 1 1 d . . .
C3A C 0.4308(5) 0.9743(7) 0.1775(6) 0.0217(16) Uani 1 1 d . . .
H3A H 0.4772 0.9869 0.1608 0.026 Uiso 1 1 calc R . .
N3A N 0.2230(5) 0.6608(7) 0.0907(7) 0.0355(19) Uani 1 1 d . . .
C4A C 0.4015(4) 1.0530(6) 0.2449(6) 0.0188(15) Uani 1 1 d . . .
N5A N 0.3380(4) 1.0423(6) 0.2775(5) 0.0226(15) Uani 1 1 d . . .
C6A C 0.3119(5) 1.1269(7) 0.3463(7) 0.0282(19) Uani 1 1 d . . .
H6A1 H 0.2999 1.1979 0.3092 0.034 Uiso 1 1 calc R . .
H6A2 H 0.3472 1.1446 0.4009 0.034 Uiso 1 1 calc R . .
C7A C 0.2477(5) 1.0764(8) 0.3912(6) 0.0289(19) Uani 1 1 d . . .
H7A1 H 0.2617 1.0182 0.4425 0.035 Uiso 1 1 calc R . .
H7A2 H 0.2221 1.1369 0.4254 0.035 Uiso 1 1 calc R . .
N8A N 0.2023(4) 1.0241(6) 0.3111(5) 0.0181(13) Uani 1 1 d . . .
C9A C 0.1481(5) 0.9570(8) 0.3577(7) 0.032(2) Uani 1 1 d . . .
H9A1 H 0.1697 0.8998 0.4032 0.048 Uiso 1 1 calc R . .
H9A2 H 0.1195 0.9190 0.3045 0.048 Uiso 1 1 calc R . .
H9A3 H 0.1192 1.0076 0.3965 0.048 Uiso 1 1 calc R . .
C10A C 0.1686(5) 1.1111(8) 0.2418(8) 0.035(2) Uani 1 1 d . . .
H10D H 0.1374 1.1581 0.2801 0.053 Uiso 1 1 calc R . .
H10E H 0.1423 1.0726 0.1864 0.053 Uiso 1 1 calc R . .
H10F H 0.2041 1.1593 0.2138 0.053 Uiso 1 1 calc R . .
C11A C 0.4472(5) 1.1485(8) 0.2854(7) 0.0285(19) Uani 1 1 d . . .
H11D H 0.4223 1.2207 0.2782 0.043 Uiso 1 1 calc R . .
H11E H 0.4891 1.1518 0.2471 0.043 Uiso 1 1 calc R . .
H11F H 0.4599 1.1348 0.3572 0.043 Uiso 1 1 calc R . .
C12A C 0.4347(4) 0.8055(7) 0.0624(6) 0.0208(16) Uani 1 1 d . . .
C13A C 0.4983(5) 0.8332(7) 0.0242(6) 0.0258(18) Uani 1 1 d . . .
H13A H 0.5202 0.9026 0.0438 0.031 Uiso 1 1 calc R . .
C14A C 0.5304(5) 0.7600(9) -0.0426(7) 0.030(2) Uani 1 1 d . . .
H14A H 0.5732 0.7806 -0.0694 0.036 Uiso 1 1 calc R . .
C15A C 0.4993(5) 0.6576(8) -0.0692(6) 0.031(2) Uani 1 1 d . . .
H15A H 0.5219 0.6067 -0.1124 0.037 Uiso 1 1 calc R . .
C16A C 0.4356(5) 0.6283(8) -0.0336(6) 0.0281(19) Uani 1 1 d . . .
H16A H 0.4141 0.5590 -0.0547 0.034 Uiso 1 1 calc R . .
C17A C 0.4029(5) 0.7006(7) 0.0333(6) 0.0234(17) Uani 1 1 d . . .
H17A H 0.3598 0.6798 0.0590 0.028 Uiso 1 1 calc R . .

loop_
_atom_site_aniso_label
_atom_site_aniso_U_11
_atom_site_aniso_U_22
_atom_site_aniso_U_33
_atom_site_aniso_U_23
_atom_site_aniso_U_13
_atom_site_aniso_U_12
Cu1 0.0266(5) 0.0187(5) 0.0191(5) -0.0038(4) 0.0002(4) -0.0022(4)
O1 0.030(3) 0.021(3) 0.021(3) -0.007(2) 0.001(2) -0.003(2)
N1 0.032(4) 0.036(5) 0.040(5) -0.015(4) -0.001(4) 0.001(4)
N2 0.026(4) 0.029(4) 0.027(4) 0.004(3) 0.004(3) 0.005(3)
N3 0.038(5) 0.024(4) 0.039(5) -0.009(3) 0.002(4) 0.001(3)
C2 0.038(5) 0.010(3) 0.012(3) 0.002(3) 0.000(3) -0.002(3)
C3 0.023(4) 0.020(4) 0.026(4) -0.006(3) -0.002(3) 0.002(3)
C4 0.036(5) 0.013(4) 0.014(3) 0.004(3) 0.005(3) 0.001(3)
N5 0.029(4) 0.012(3) 0.016(3) -0.003(2) 0.001(3) 0.001(3)
C6 0.038(5) 0.029(5) 0.020(4) -0.014(3) -0.002(3) -0.001(4)
C7 0.057(6) 0.016(4) 0.021(4) -0.004(3) -0.003(4) 0.000(4)
N8 0.028(4) 0.012(3) 0.024(3) -0.003(3) 0.000(3) -0.003(3)
C9 0.040(6) 0.037(5) 0.033(5) -0.017(4) 0.005(4) -0.010(4)
C10 0.056(6) 0.024(5) 0.023(4) -0.001(3) -0.006(4) 0.000(4)
C11 0.041(6) 0.022(4) 0.036(5) -0.012(4) 0.005(4) 0.003(4)
C12 0.033(4) 0.012(3) 0.012(3) -0.004(3) 0.003(3) -0.004(3)
C13 0.031(5) 0.017(4) 0.026(4) -0.002(3) -0.002(3) 0.000(3)
C14 0.047(6) 0.022(4) 0.018(4) -0.009(3) -0.001(4) 0.002(4)
C15 0.040(5) 0.021(4) 0.032(5) -0.009(4) 0.000(4) -0.003(4)
C16 0.030(5) 0.022(4) 0.026(4) 0.001(3) -0.005(3) -0.002(3)
C17 0.032(5) 0.010(3) 0.026(4) 0.001(3) 0.005(3) -0.001(3)
Cu1A 0.0252(5) 0.0111(4) 0.0191(5) -0.0024(4) 0.0010(4) -0.0001(4)
O1A 0.027(3) 0.015(3) 0.032(3) -0.009(2) 0.006(2) -0.003(2)
N1A 0.030(4) 0.025(4) 0.023(3) -0.012(3) -0.001(3) -0.002(3)
C2A 0.030(4) 0.012(3) 0.012(3) -0.001(3) 0.002(3) 0.001(3)
N2A 0.031(4) 0.020(4) 0.022(3) -0.001(3) -0.001(3) -0.003(3)
C3A 0.029(4) 0.018(4) 0.019(4) -0.005(3) 0.011(3) -0.002(3)
N3A 0.046(5) 0.023(4) 0.039(4) -0.015(3) 0.012(4) -0.008(4)
C4A 0.028(4) 0.012(3) 0.016(3) -0.003(3) 0.000(3) -0.004(3)
N5A 0.033(4) 0.013(3) 0.021(3) -0.006(3) 0.000(3) 0.002(3)
C6A 0.038(5) 0.018(4) 0.029(4) -0.011(3) 0.002(4) -0.003(4)
C7A 0.043(5) 0.026(5) 0.018(4) -0.007(3) 0.005(4) -0.005(4)
N8A 0.029(4) 0.014(3) 0.012(3) -0.003(2) 0.003(2) 0.004(3)
C9A 0.046(6) 0.031(5) 0.020(4) 0.006(3) 0.011(4) -0.008(4)
C10A 0.036(5) 0.023(4) 0.046(6) 0.006(4) -0.008(4) 0.008(4)
C11A 0.037(5) 0.024(4) 0.024(4) -0.001(3) 0.002(4) -0.009(4)
C12A 0.032(4) 0.016(4) 0.015(3) -0.001(3) 0.000(3) 0.004(3)
C13A 0.035(5) 0.017(4) 0.025(4) 0.006(3) -0.003(3) 0.000(3)
C14A 0.033(5) 0.037(5) 0.021(4) 0.012(4) 0.002(3) 0.005(4)
C15A 0.049(6) 0.023(4) 0.019(4) -0.002(3) 0.002(4) 0.013(4)
C16A 0.042(5) 0.027(5) 0.015(4) -0.007(3) -0.002(3) 0.003(4)
C17A 0.036(5) 0.021(4) 0.013(3) 0.003(3) 0.002(3) 0.000(3)

loop_
_atom_type_symbol
_atom_type_description
_atom_type_scat_dispersion_real
_atom_type_scat_dispersion_imag
_atom_type_scat_source
C C 0.0033 0.0016 'International Tables Vol C Tables 4.2.6.8 and 6.1.1.4'
H H 0.0000 0.0000 'International Tables Vol C Tables 4.2.6.8 and 6.1.1.4'
N N 0.0061 0.0033 'International Tables Vol C Tables 4.2.6.8 and 6.1.1.4'
O O 0.0106 0.0060 'International Tables Vol C Tables 4.2.6.8 and 6.1.1.4'
Cu Cu 0.3201 1.2651 'International Tables Vol C Tables 4.2.6.8 and 6.1.1.4'

loop_
_geom_angle_atom_site_label_1
_geom_angle_atom_site_label_2
_geom_angle_atom_site_label_3
_geom_angle
_geom_angle_site_symmetry_1
_geom_angle_site_symmetry_3
_geom_angle_publ_flag
O1 Cu1 N5 93.8(3) . . ?
O1 Cu1 N1 89.9(3) . . ?
N5 Cu1 N1 172.9(3) . . ?
O1 Cu1 N8 172.1(3) . . ?
N5 Cu1 N8 85.5(3) . . ?
N1 Cu1 N8 90.0(3) . . ?
C2 O1 Cu1 126.1(5) . . ?
N2 N1 Cu1 118.2(7) . . ?
N3 N2 N1 175.5(10) . . ?
O1 C2 C3 125.3(7) . . ?
O1 C2 C12 114.4(7) . . ?
C3 C2 C12 120.3(8) . . ?
C2 C3 C4 125.9(8) . . ?
C2 C3 H3 117.1 . . ?
C4 C3 H3 117.1 . . ?
N5 C4 C3 122.8(8) . . ?
N5 C4 C11 120.1(7) . . ?
C3 C4 C11 117.1(8) . . ?
C4 N5 C6 121.0(7) . . ?
C4 N5 Cu1 125.3(5) . . ?
C6 N5 Cu1 113.7(5) . . ?
C7 C6 N5 109.2(7) . . ?
C7 C6 H6A 109.8 . . ?
N5 C6 H6A 109.8 . . ?
C7 C6 H6B 109.8 . . ?
N5 C6 H6B 109.8 . . ?
H6A C6 H6B 108.3 . . ?
C6 C7 N8 111.5(7) . . ?
C6 C7 H7A 109.3 . . ?
N8 C7 H7A 109.3 . . ?
C6 C7 H7B 109.3 . . ?
N8 C7 H7B 109.3 . . ?
H7A C7 H7B 108.0 . . ?
C9 N8 C10 110.4(8) . . ?
C9 N8 C7 109.6(7) . . ?
C10 N8 C7 109.9(7) . . ?
C9 N8 Cu1 116.2(5) . . ?
C10 N8 Cu1 105.2(5) . . ?
C7 N8 Cu1 105.4(5) . . ?
N8 C9 H9A 109.5 . . ?
N8 C9 H9B 109.5 . . ?
H9A C9 H9B 109.5 . . ?
N8 C9 H9C 109.5 . . ?
H9A C9 H9C 109.5 . . ?
H9B C9 H9C 109.5 . . ?
N8 C10 H10A 109.5 . . ?
N8 C10 H10B 109.5 . . ?
H10A C10 H10B 109.5 . . ?
N8 C10 H10C 109.5 . . ?
H10A C10 H10C 109.5 . . ?
H10B C10 H10C 109.5 . . ?
C4 C11 H11A 109.5 . . ?
C4 C11 H11B 109.5 . . ?
H11A C11 H11B 109.5 . . ?
C4 C11 H11C 109.5 . . ?
H11A C11 H11C 109.5 . . ?
H11B C11 H11C 109.5 . . ?
C17 C12 C13 118.5(7) . . ?
C17 C12 C2 123.2(7) . . ?
C13 C12 C2 118.4(8) . . ?
C14 C13 C12 119.7(8) . . ?
C14 C13 H13 120.1 . . ?
C12 C13 H13 120.1 . . ?
C15 C14 C13 121.3(8) . . ?
C15 C14 H14 119.4 . . ?
C13 C14 H14 119.4 . . ?
C16 C15 C14 119.6(8) . . ?
C16 C15 H15 120.2 . . ?
C14 C15 H15 120.2 . . ?
C15 C16 C17 120.5(8) . . ?
C15 C16 H16 119.7 . . ?
C17 C16 H16 119.7 . . ?
C12 C17 C16 120.4(8) . . ?
C12 C17 H17 119.8 . . ?
C16 C17 H17 119.8 . . ?
O1A Cu1A N5A 93.8(3) . . ?
O1A Cu1A N1A 89.5(3) . . ?
N5A Cu1A N1A 176.0(3) . . ?
O1A Cu1A N8A 178.3(3) . . ?
N5A Cu1A N8A 85.1(3) . . ?
N1A Cu1A N8A 91.8(3) . . ?
C2A O1A Cu1A 126.8(5) . . ?
N2A N1A Cu1A 119.1(6) . . ?
O1A C2A C3A 124.9(7) . . ?
O1A C2A C12A 115.5(7) . . ?
C3A C2A C12A 119.5(8) . . ?
N3A N2A N1A 177.7(9) . . ?
C2A C3A C4A 125.4(8) . . ?
C2A C3A H3A 117.3 . . ?
C4A C3A H3A 117.3 . . ?
N5A C4A C3A 123.1(7) . . ?
N5A C4A C11A 119.4(7) . . ?
C3A C4A C11A 117.4(8) . . ?
C4A N5A C6A 119.7(7) . . ?
C4A N5A Cu1A 125.0(5) . . ?
C6A N5A Cu1A 114.5(6) . . ?
N5A C6A C7A 107.1(7) . . ?
N5A C6A H6A1 110.3 . . ?
C7A C6A H6A1 110.3 . . ?
N5A C6A H6A2 110.3 . . ?
C7A C6A H6A2 110.3 . . ?
H6A1 C6A H6A2 108.5 . . ?
N8A C7A C6A 110.6(7) . . ?
N8A C7A H7A1 109.5 . . ?
C6A C7A H7A1 109.5 . . ?
N8A C7A H7A2 109.5 . . ?
C6A C7A H7A2 109.5 . . ?
H7A1 C7A H7A2 108.1 . . ?
C7A N8A C9A 109.5(6) . . ?
C7A N8A C10A 112.2(7) . . ?
C9A N8A C10A 108.8(7) . . ?
C7A N8A Cu1A 103.7(5) . . ?
C9A N8A Cu1A 116.6(5) . . ?
C10A N8A Cu1A 105.9(5) . . ?
N8A C9A H9A1 109.5 . . ?
N8A C9A H9A2 109.5 . . ?
H9A1 C9A H9A2 109.5 . . ?
N8A C9A H9A3 109.5 . . ?
H9A1 C9A H9A3 109.5 . . ?
H9A2 C9A H9A3 109.5 . . ?
N8A C10A H10D 109.5 . . ?
N8A C10A H10E 109.5 . . ?
H10D C10A H10E 109.5 . . ?
N8A C10A H10F 109.5 . . ?
H10D C10A H10F 109.5 . . ?
H10E C10A H10F 109.5 . . ?
C4A C11A H11D 109.5 . . ?
C4A C11A H11E 109.5 . . ?
H11D C11A H11E 109.5 . . ?
C4A C11A H11F 109.5 . . ?
H11D C11A H11F 109.5 . . ?
H11E C11A H11F 109.5 . . ?
C13A C12A C17A 118.9(8) . . ?
C13A C12A C2A 123.6(7) . . ?
C17A C12A C2A 117.5(8) . . ?
C12A C13A C14A 121.0(8) . . ?
C12A C13A H13A 119.5 . . ?
C14A C13A H13A 119.5 . . ?
C15A C14A C13A 119.5(9) . . ?
C15A C14A H14A 120.3 . . ?
C13A C14A H14A 120.3 . . ?
C14A C15A C16A 120.9(8) . . ?
C14A C15A H15A 119.5 . . ?
C16A C15A H15A 119.5 . . ?
C15A C16A C17A 120.2(8) . . ?
C15A C16A H16A 119.9 . . ?
C17A C16A H16A 119.9 . . ?
C16A C17A C12A 119.5(8) . . ?
C16A C17A H17A 120.3 . . ?
C12A C17A H17A 120.3 . . ?

loop_
_geom_bond_atom_site_label_1
_geom_bond_atom_site_label_2
_geom_bond_distance
_geom_bond_site_symmetry_2
_geom_bond_publ_flag
Cu1 O1 1.912(6) . ?
Cu1 N5 1.954(7) . ?
Cu1 N1 1.989(9) . ?
Cu1 N8 2.052(7) . ?
Cu1 N3A 2.792(9) . ?
O1 C2 1.282(11) . ?
N1 N2 1.192(11) . ?
N2 N3 1.157(11) . ?
C2 C3 1.390(12) . ?
C2 C12 1.504(10) . ?
C3 C4 1.423(11) . ?
C3 H3 0.9500 . ?
C4 N5 1.313(11) . ?
C4 C11 1.511(12) . ?
N5 C6 1.489(10) . ?
C6 C7 1.481(14) . ?
C6 H6A 0.9900 . ?
C6 H6B 0.9900 . ?
C7 N8 1.528(11) . ?
C7 H7A 0.9900 . ?
C7 H7B 0.9900 . ?
N8 C9 1.465(12) . ?
N8 C10 1.493(11) . ?
C9 H9A 0.9800 . ?
C9 H9B 0.9800 . ?
C9 H9C 0.9800 . ?
C10 H10A 0.9800 . ?
C10 H10B 0.9800 . ?
C10 H10C 0.9800 . ?
C11 H11A 0.9800 . ?
C11 H11B 0.9800 . ?
C11 H11C 0.9800 . ?
C12 C17 1.400(12) . ?
C12 C13 1.403(12) . ?
C13 C14 1.395(11) . ?
C13 H13 0.9500 . ?
C14 C15 1.380(14) . ?
C14 H14 0.9500 . ?
C15 C16 1.369(13) . ?
C15 H15 0.9500 . ?
C16 C17 1.402(12) . ?
C16 H16 0.9500 . ?
C17 H17 0.9500 . ?
Cu1A O1A 1.912(6) . ?
Cu1A N5A 1.929(7) . ?
Cu1A N1A 1.981(7) . ?
Cu1A N8A 2.063(7) . ?
O1A C2A 1.286(10) . ?
N1A N2A 1.210(10) . ?
C2A C3A 1.384(11) . ?
C2A C12A 1.512(11) . ?
N2A N3A 1.166(10) . ?
C3A C4A 1.423(11) . ?
C3A H3A 0.9500 . ?
C4A N5A 1.331(11) . ?
C4A C11A 1.510(11) . ?
N5A C6A 1.456(10) . ?
C6A C7A 1.527(13) . ?
C6A H6A1 0.9900 . ?
C6A H6A2 0.9900 . ?
C7A N8A 1.474(10) . ?
C7A H7A1 0.9900 . ?
C7A H7A2 0.9900 . ?
N8A C9A 1.475(11) . ?
N8A C10A 1.499(11) . ?
C9A H9A1 0.9800 . ?
C9A H9A2 0.9800 . ?
C9A H9A3 0.9800 . ?
C10A H10D 0.9800 . ?
C10A H10E 0.9800 . ?
C10A H10F 0.9800 . ?
C11A H11D 0.9800 . ?
C11A H11E 0.9800 . ?
C11A H11F 0.9800 . ?
C12A C13A 1.395(13) . ?
C12A C17A 1.423(11) . ?
C13A C14A 1.401(13) . ?
C13A H13A 0.9500 . ?
C14A C15A 1.384(14) . ?
C14A H14A 0.9500 . ?
C15A C16A 1.388(14) . ?
C15A H15A 0.9500 . ?
C16A C17A 1.403(12) . ?
C16A H16A 0.9500 . ?
C17A H17A 0.9500 . ?

loop_
_geom_torsion_atom_site_label_1
_geom_torsion_atom_site_label_2
_geom_torsion_atom_site_label_3
_geom_torsion_atom_site_label_4
_geom_torsion
_geom_torsion_site_symmetry_1
_geom_torsion_site_symmetry_2
_geom_torsion_site_symmetry_3
_geom_torsion_site_symmetry_4
_geom_torsion_publ_flag
N5 Cu1 O1 C2 8.9(7) . . . . ?
N1 Cu1 O1 C2 -177.1(7) . . . . ?
O1 Cu1 N1 N2 -11.0(8) . . . . ?
N8 Cu1 N1 N2 161.2(8) . . . . ?
Cu1 O1 C2 C3 -4.2(11) . . . . ?
Cu1 O1 C2 C12 177.0(5) . . . . ?
O1 C2 C3 C4 -4.5(14) . . . . ?
C12 C2 C3 C4 174.2(7) . . . . ?
C2 C3 C4 N5 4.5(13) . . . . ?
C2 C3 C4 C11 -175.7(8) . . . . ?
C3 C4 N5 C6 -174.9(8) . . . . ?
C11 C4 N5 C6 5.4(12) . . . . ?
C3 C4 N5 Cu1 3.8(11) . . . . ?
C11 C4 N5 Cu1 -175.9(6) . . . . ?
O1 Cu1 N5 C4 -8.7(7) . . . . ?
N8 Cu1 N5 C4 179.2(7) . . . . ?
O1 Cu1 N5 C6 170.1(6) . . . . ?
N8 Cu1 N5 C6 -2.1(6) . . . . ?
C4 N5 C6 C7 -157.1(8) . . . . ?
Cu1 N5 C6 C7 24.1(9) . . . . ?
N5 C6 C7 N8 -41.3(10) . . . . ?
C6 C7 N8 C9 163.9(8) . . . . ?
C6 C7 N8 C10 -74.6(9) . . . . ?
C6 C7 N8 Cu1 38.2(8) . . . . ?
N5 Cu1 N8 C9 -140.8(7) . . . . ?
N1 Cu1 N8 C9 44.7(7) . . . . ?
N5 Cu1 N8 C10 96.8(6) . . . . ?
N1 Cu1 N8 C10 -77.7(6) . . . . ?
N5 Cu1 N8 C7 -19.3(5) . . . . ?
N1 Cu1 N8 C7 166.2(6) . . . . ?
O1 C2 C12 C17 -168.4(7) . . . . ?
C3 C2 C12 C17 12.7(12) . . . . ?
O1 C2 C12 C13 12.2(10) . . . . ?
C3 C2 C12 C13 -166.7(8) . . . . ?
C17 C12 C13 C14 0.4(12) . . . . ?
C2 C12 C13 C14 179.8(8) . . . . ?
C12 C13 C14 C15 -0.7(14) . . . . ?
C13 C14 C15 C16 0.0(15) . . . . ?
C14 C15 C16 C17 0.9(14) . . . . ?
C13 C12 C17 C16 0.5(12) . . . . ?
C2 C12 C17 C16 -178.9(7) . . . . ?
C15 C16 C17 C12 -1.2(13) . . . . ?
N5A Cu1A O1A C2A -7.0(7) . . . . ?
N1A Cu1A O1A C2A 170.6(7) . . . . ?
O1A Cu1A N1A N2A 14.9(7) . . . . ?
N8A Cu1A N1A N2A -163.9(7) . . . . ?
Cu1A O1A C2A C3A 2.2(12) . . . . ?
Cu1A O1A C2A C12A -175.0(5) . . . . ?
O1A C2A C3A C4A 1.8(14) . . . . ?
C12A C2A C3A C4A 178.9(7) . . . . ?
C2A C3A C4A N5A 2.8(13) . . . . ?
C2A C3A C4A C11A 178.9(8) . . . . ?
C3A C4A N5A C6A -179.9(8) . . . . ?
C11A C4A N5A C6A 4.0(12) . . . . ?
C3A C4A N5A Cu1A -10.5(11) . . . . ?
C11A C4A N5A Cu1A 173.5(6) . . . . ?
O1A Cu1A N5A C4A 10.9(7) . . . . ?
N8A Cu1A N5A C4A -170.3(7) . . . . ?
O1A Cu1A N5A C6A -179.2(6) . . . . ?
N8A Cu1A N5A C6A -0.4(6) . . . . ?
C4A N5A C6A C7A -165.3(7) . . . . ?
Cu1A N5A C6A C7A 24.2(9) . . . . ?
N5A C6A C7A N8A -46.0(10) . . . . ?
C6A C7A N8A C9A 169.1(8) . . . . ?
C6A C7A N8A C10A -70.0(10) . . . . ?
C6A C7A N8A Cu1A 43.9(8) . . . . ?
N5A Cu1A N8A C7A -24.1(5) . . . . ?
N1A Cu1A N8A C7A 158.4(5) . . . . ?
N5A Cu1A N8A C9A -144.6(6) . . . . ?
N1A Cu1A N8A C9A 37.9(6) . . . . ?
N5A Cu1A N8A C10A 94.2(6) . . . . ?
N1A Cu1A N8A C10A -83.3(6) . . . . ?
O1A C2A C12A C13A 167.6(7) . . . . ?
C3A C2A C12A C13A -9.9(12) . . . . ?
O1A C2A C12A C17A -12.9(10) . . . . ?
C3A C2A C12A C17A 169.7(7) . . . . ?
C17A C12A C13A C14A 0.6(12) . . . . ?
C2A C12A C13A C14A -179.8(7) . . . . ?
C12A C13A C14A C15A -1.5(12) . . . . ?
C13A C14A C15A C16A 2.4(13) . . . . ?
C14A C15A C16A C17A -2.4(13) . . . . ?
C15A C16A C17A C12A 1.5(12) . . . . ?
C13A C12A C17A C16A -0.6(12) . . . . ?
C2A C12A C17A C16A 179.8(7) . . . . ?
